data_2215628
loop_
_publ_author_name
'Song, Ah-Ran'
'Hwang, In-Chul'
'Ha, Kwang'

_publ_section_title
;
 Bromido[(1,2,5,6-\h)-1,3,5,7-cyclooctatetraene]methylplatinum(II)
;
_journal_coeditor_code OM2159
_journal_issue 10
_journal_name_full 'Acta Crystallographica Section E'
_journal_page_first m2484
_journal_page_last m2484
_journal_paper_doi 10.1107/S1600536807043279
_journal_volume 63
_journal_year 2007
_chemical_formula_iupac '[Pt Br (CH3 )(C8 H8 )]'
_chemical_formula_moiety 'C9 H11 Br Pt'
_chemical_formula_sum 'C9 H11 Br Pt'
_chemical_formula_weight 394.18
_chemical_name_systematic
;
Bromido[(1,2,5,6-\h)-1,3,5,7-cyclooctatetraene]methylplatinum(II)
;
_space_group_IT_number 14
_symmetry_cell_setting monoclinic
_symmetry_space_group_name_Hall '-P 2yn'
_symmetry_space_group_name_H-M 'P 1 21/n 1'
_atom_sites_solution_hydrogens geom
_atom_sites_solution_primary direct
_atom_sites_solution_secondary difmap
_cell_angle_alpha 90.00
_cell_angle_beta 97.928(3)
_cell_angle_gamma 90.00
_cell_formula_units_Z 4
_cell_length_a 8.3637(12)
_cell_length_b 10.1098(15)
_cell_length_c 11.6897(17)
_cell_measurement_reflns_used 1512
_cell_measurement_temperature 293(2)
_cell_measurement_theta_max 24.171
_cell_measurement_theta_min 2.819
_cell_volume 979.0(2)
_computing_cell_refinement 'SAINT (Bruker, 2000)'
_computing_data_collection 'SMART (Bruker, 2000)'
_computing_data_reduction 'SAINT (Bruker, 2000)'
_computing_molecular_graphics 'ORTEP-3 (Farrugia, 1997) and PLATON (Spek, 2003)'
_computing_publication_material SHELXL97
_computing_structure_refinement 'SHELXL97 (Sheldrick, 1997)'
_computing_structure_solution 'SHELXS97 (Sheldrick, 1997)'
_diffrn_ambient_temperature 293(2)
_diffrn_measured_fraction_theta_full 0.998
_diffrn_measured_fraction_theta_max 0.998
_diffrn_measurement_device_type 'Bruker SMART 1000 CCD'
_diffrn_measurement_method '\f and \w scans'
_diffrn_radiation_monochromator graphite
_diffrn_radiation_source 'fine-focus sealed tube'
_diffrn_radiation_type 'Mo K\a'
_diffrn_radiation_wavelength 0.71073
_diffrn_reflns_av_R_equivalents 0.0446
_diffrn_reflns_av_sigmaI/netI 0.0629
_diffrn_reflns_limit_h_max 8
_diffrn_reflns_limit_h_min -10
_diffrn_reflns_limit_k_max 10
_diffrn_reflns_limit_k_min -12
_diffrn_reflns_limit_l_max 14
_diffrn_reflns_limit_l_min -14
_diffrn_reflns_number 5568
_diffrn_reflns_theta_full 26.39
_diffrn_reflns_theta_max 26.39
_diffrn_reflns_theta_min 2.67
_diffrn_standards_decay_% 0
_diffrn_standards_interval_count 0
_diffrn_standards_interval_time 0
_diffrn_standards_number 0
_exptl_absorpt_coefficient_mu 18.350
_exptl_absorpt_correction_T_max 0.230
_exptl_absorpt_correction_T_min 0.095
_exptl_absorpt_correction_type multi-scan
_exptl_absorpt_process_details '(SADABS; Bruker, 2000)'
_exptl_crystal_colour yellow
_exptl_crystal_density_diffrn 2.674
_exptl_crystal_density_method 'not measured'
_exptl_crystal_description plate
_exptl_crystal_F_000 712
_exptl_crystal_size_max 0.12
_exptl_crystal_size_mid 0.10
_exptl_crystal_size_min 0.08
_refine_diff_density_max 3.683
_refine_diff_density_min -2.517
_refine_ls_extinction_method none
_refine_ls_goodness_of_fit_ref 1.040
_refine_ls_hydrogen_treatment constr
_refine_ls_matrix_type full
_refine_ls_number_parameters 101
_refine_ls_number_reflns 2009
_refine_ls_number_restraints 0
_refine_ls_restrained_S_all 1.040
_refine_ls_R_factor_all 0.0786
_refine_ls_R_factor_gt 0.0573
_refine_ls_shift/su_max 0.000
_refine_ls_shift/su_mean 0.000
_refine_ls_structure_factor_coef Fsqd
_refine_ls_weighting_details 'calc w=1/[\s^2^(Fo^2^)+(0.1039P)^2^] where P=(Fo^2^+2Fc^2^)/3'
_refine_ls_weighting_scheme calc
_refine_ls_wR_factor_gt 0.1674
_refine_ls_wR_factor_ref 0.1756
_reflns_number_gt 1435
_reflns_number_total 2009
_reflns_threshold_expression I>2\s(I)
_cod_data_source_file om2159.cif
_cod_data_source_block I
_cod_original_sg_symbol_H-M 'P 21/n'
_cod_database_code 2215628
_cod_database_fobs_code 2215628

loop_
_symmetry_equiv_pos_as_xyz
'x, y, z'
'-x+1/2, y+1/2, -z+1/2'
'-x, -y, -z'
'x-1/2, -y-1/2, z-1/2'

loop_
_atom_site_type_symbol
_atom_site_label
_atom_site_fract_x
_atom_site_fract_y
_atom_site_fract_z
_atom_site_U_iso_or_equiv
_atom_site_adp_type
_atom_site_calc_flag
_atom_site_refinement_flags
_atom_site_occupancy
Pt Pt 0.59256(7) 0.30579(7) 0.16610(5) 0.0429(3) Uani d . 1
Br Br 0.36957(17) 0.13420(17) 0.12204(16) 0.0469(5) Uani d . 1
C C1 0.668(2) 0.293(2) -0.0165(17) 0.074(7) Uani d . 1
H H1 0.5849 0.2611 -0.0775 0.088 Uiso calc R 1
C C2 0.749(2) 0.2053(18) 0.0419(16) 0.050(5) Uani d . 1
H H2 0.7231 0.1132 0.0207 0.060 Uiso calc R 1
C C3 0.923(2) 0.234(2) 0.106(2) 0.068(6) Uani d . 1
H H3 1.0085 0.1882 0.0819 0.081 Uiso calc R 1
C C4 0.956(2) 0.320(2) 0.1956(18) 0.064(6) Uani d . 1
H H4 1.0619 0.3357 0.2291 0.077 Uiso calc R 1
C C5 0.818(2) 0.3893(18) 0.2383(17) 0.057(5) Uani d . 1
H H5 0.8302 0.4016 0.3222 0.069 Uiso calc R 1
C C6 0.730(2) 0.487(2) 0.176(2) 0.067(6) Uani d . 1
H H6 0.6896 0.5572 0.2221 0.081 Uiso calc R 1
C C7 0.748(3) 0.523(3) 0.053(2) 0.081(7) Uani d . 1
H H7 0.7797 0.6088 0.0369 0.097 Uiso calc R 1
C C8 0.722(3) 0.440(3) -0.028(2) 0.084(8) Uani d . 1
H H8 0.7352 0.4695 -0.1019 0.100 Uiso calc R 1
C C9 0.484(2) 0.3641(18) 0.3157(12) 0.044(4) Uani d . 1
H H9A 0.4693 0.2875 0.3617 0.066 Uiso calc R 1
H H9B 0.3808 0.4043 0.2910 0.066 Uiso calc R 1
H H9C 0.5527 0.4263 0.3607 0.066 Uiso calc R 1

loop_
_atom_site_aniso_label
_atom_site_aniso_U_11
_atom_site_aniso_U_22
_atom_site_aniso_U_33
_atom_site_aniso_U_12
_atom_site_aniso_U_13
_atom_site_aniso_U_23
Pt 0.0398(4) 0.0485(5) 0.0418(4) 0.0024(3) 0.0102(3) 0.0010(3)
Br 0.0252(7) 0.0412(10) 0.0735(11) -0.0053(6) 0.0036(7) 0.0021(8)
C1 0.051(12) 0.13(2) 0.042(11) -0.032(12) 0.010(9) -0.001(12)
C2 0.043(9) 0.060(13) 0.050(10) 0.022(8) 0.019(8) 0.010(9)
C3 0.055(11) 0.059(14) 0.096(17) 0.014(10) 0.035(11) 0.040(12)
C4 0.049(11) 0.082(16) 0.062(13) -0.001(10) 0.014(9) 0.009(11)
C5 0.053(11) 0.048(12) 0.068(12) -0.005(9) -0.002(9) 0.000(9)
C6 0.047(11) 0.065(14) 0.091(16) -0.020(10) 0.011(10) -0.004(11)
C7 0.082(16) 0.063(16) 0.101(19) -0.004(12) 0.030(15) 0.041(14)
C8 0.070(14) 0.14(3) 0.047(13) 0.002(15) 0.015(11) 0.040(14)
C9 0.051(9) 0.053(11) 0.029(8) 0.008(8) 0.015(7) 0.010(7)

loop_
_atom_type_symbol
_atom_type_description
_atom_type_scat_dispersion_real
_atom_type_scat_dispersion_imag
_atom_type_scat_source
C C 0.0033 0.0016 'International Tables Vol C Tables 4.2.6.8 and 6.1.1.4'
H H 0.0000 0.0000 'International Tables Vol C Tables 4.2.6.8 and 6.1.1.4'
Br Br -0.2901 2.4595 'International Tables Vol C Tables 4.2.6.8 and 6.1.1.4'
Pt Pt -1.7033 8.3905 'International Tables Vol C Tables 4.2.6.8 and 6.1.1.4'

loop_
_geom_angle_atom_site_label_1
_geom_angle_atom_site_label_2
_geom_angle_atom_site_label_3
_geom_angle
C5 Pt C6 37.5(7)
C5 Pt C9 91.1(7)
C6 Pt C9 90.3(8)
C5 Pt C1 92.8(8)
C6 Pt C1 83.4(8)
C9 Pt C1 164.0(8)
C5 Pt C2 83.0(7)
C6 Pt C2 93.7(8)
C9 Pt C2 164.4(6)
C1 Pt C2 31.6(7)
C5 Pt Br 158.9(5)
C6 Pt Br 163.5(6)
C9 Pt Br 88.3(5)
C1 Pt Br 93.5(5)
C2 Pt Br 92.0(5)
C2 C1 C8 125.5(19)
C2 C1 Pt 74.5(12)
C8 C1 Pt 98.5(14)
C2 C1 H1 115.7
C8 C1 H1 115.7
Pt C1 H1 115.7
C1 C2 C3 121.6(18)
C1 C2 Pt 73.9(12)
C3 C2 Pt 100.6(13)
C1 C2 H2 116.8
C3 C2 H2 116.8
Pt C2 H2 116.8
C4 C3 C2 124.4(18)
C4 C3 H3 117.8
C2 C3 H3 117.8
C3 C4 C5 118.0(18)
C3 C4 H4 121.0
C5 C4 H4 121.0
C6 C5 C4 122.8(19)
C6 C5 Pt 72.1(11)
C4 C5 Pt 111.4(14)
C6 C5 H5 114.4
C4 C5 H5 114.4
Pt C5 H5 114.4
C5 C6 C7 124(2)
C5 C6 Pt 70.4(11)
C7 C6 Pt 106.3(15)
C5 C6 H6 115.4
C7 C6 H6 115.4
Pt C6 H6 115.4
C8 C7 C6 121(2)
C8 C7 H7 119.3
C6 C7 H7 119.3
C7 C8 C1 126(2)
C7 C8 H8 117.1
C1 C8 H8 117.1
Pt C9 H9A 109.5
Pt C9 H9B 109.5
H9A C9 H9B 109.5
Pt C9 H9C 109.5
H9A C9 H9C 109.5
H9B C9 H9C 109.5

loop_
_geom_bond_atom_site_label_1
_geom_bond_atom_site_label_2
_geom_bond_distance
Pt C5 2.129(17)
Pt C6 2.152(19)
Pt C9 2.161(15)
Pt C1 2.31(2)
Pt C2 2.318(16)
Pt Br 2.5472(16)
C1 C2 1.26(3)
C1 C8 1.57(3)
C1 H1 0.9800
C2 C3 1.57(3)
C2 H2 0.9800
C3 C4 1.36(3)
C3 H3 0.9300
C4 C5 1.50(3)
C4 H4 0.9300
C5 C6 1.38(3)
C5 H5 0.9800
C6 C7 1.52(3)
C6 H6 0.9800
C7 C8 1.26(3)
C7 H7 0.9300
C8 H8 0.9300
C9 H9A 0.9600
C9 H9B 0.9600
C9 H9C 0.9600

loop_
_geom_torsion_atom_site_label_1
_geom_torsion_atom_site_label_2
_geom_torsion_atom_site_label_3
_geom_torsion_atom_site_label_4
_geom_torsion
C5 Pt C1 C2 71.8(13)
C6 Pt C1 C2 108.1(14)
C9 Pt C1 C2 176(2)
Br Pt C1 C2 -88.1(12)
C5 Pt C1 C8 -52.8(14)
C6 Pt C1 C8 -16.4(13)
C9 Pt C1 C8 51(3)
C2 Pt C1 C8 -124.6(19)
Br Pt C1 C8 147.3(12)
C8 C1 C2 C3 -3(3)
Pt C1 C2 C3 -92.8(18)
C8 C1 C2 Pt 90(2)
C5 Pt C2 C1 -107.1(14)
C6 Pt C2 C1 -71.1(14)
C9 Pt C2 C1 -175(2)
Br Pt C2 C1 93.5(12)
C5 Pt C2 C3 13.0(11)
C6 Pt C2 C3 49.0(12)
C9 Pt C2 C3 -55(3)
C1 Pt C2 C3 120.1(18)
Br Pt C2 C3 -146.5(10)
C1 C2 C3 C4 65(3)
Pt C2 C3 C4 -12(2)
C2 C3 C4 C5 2(3)
C3 C4 C5 C6 -71(3)
C3 C4 C5 Pt 11(2)
C9 Pt C5 C6 -89.0(13)
C1 Pt C5 C6 75.4(14)
C2 Pt C5 C6 105.5(13)
Br Pt C5 C6 -177.3(12)
C6 Pt C5 C4 -119(2)
C9 Pt C5 C4 152.0(14)
C1 Pt C5 C4 -43.6(15)
C2 Pt C5 C4 -13.5(14)
Br Pt C5 C4 64(2)
C4 C5 C6 C7 8(3)
Pt C5 C6 C7 -97(2)
C4 C5 C6 Pt 104.4(18)
C9 Pt C6 C5 91.5(13)
C1 Pt C6 C5 -103.3(14)
C2 Pt C6 C5 -73.4(13)
Br Pt C6 C5 176.6(16)
C5 Pt C6 C7 121(2)
C9 Pt C6 C7 -147.5(14)
C1 Pt C6 C7 17.7(14)
C2 Pt C6 C7 47.6(15)
Br Pt C6 C7 -62(3)
C5 C6 C7 C8 61(3)
Pt C6 C7 C8 -16(3)
C6 C7 C8 C1 0(4)
C2 C1 C8 C7 -63(4)
Pt C1 C8 C7 15(3)
C1 C2 C5 C6 0.2(16)
C3 C4 C7 C8 -0.7(18)
C3 C2 C1 C8 -3(3)
C4 C5 C6 C7 8(3)
C2 C3 C4 C5 2(3)
C6 C7 C8 C1 0(4)
